data_7160924
loop_
_publ_author_name
'Fedoseev, Sergey V.'
'Blinov, Sergey A.'
'Maksimova, Anna D.'
'Belikov, Mikhail Yu'

_publ_section_title
;
 The Ugi reaction in the synthesis of pyrrolo[3,4-<i>c</i>]pyridine
 derivatives.
;
_journal_name_full 'Organic &amp; biomolecular chemistry'
_journal_paper_doi 10.1039/d5ob01705j
_journal_year 2025
_chemical_formula_moiety 'C22 H24 Cl N3 O4'
_chemical_formula_sum 'C22 H24 Cl N3 O4'
_chemical_formula_weight 429.89
_space_group_crystal_system monoclinic
_space_group_IT_number 14
_space_group_name_Hall '-P 2ybc'
_space_group_name_H-M_alt 'P 1 21/c 1'
_atom_sites_solution_hydrogens mixed
_atom_sites_solution_primary direct
_atom_sites_solution_secondary difmap
_audit_creation_method SHELXL-2019/3
_audit_update_record
;
2025-10-28 deposited with the CCDC.	2025-12-05 downloaded from the CCDC.
;
_cell_angle_alpha 90
_cell_angle_beta 90.9271(14)
_cell_angle_gamma 90
_cell_formula_units_Z 4
_cell_length_a 17.5537(7)
_cell_length_b 14.0149(6)
_cell_length_c 8.5784(3)
_cell_measurement_reflns_used 9982
_cell_measurement_temperature 150(2)
_cell_measurement_theta_max 30.48
_cell_measurement_theta_min 2.32
_cell_volume 2110.12(14)
_computing_cell_refinement 'Bruker SAINT'
_computing_data_collection 'Bruker APEX3'
_computing_data_reduction 'Bruker SAINT'
_computing_publication_material 'Bruker SHELXTL'
_computing_structure_refinement 'SHELXL-2019/2 (Sheldrick, 2019)'
_computing_structure_solution 'SHELXT 2014/5 (Sheldrick, 2014)'
_diffrn_ambient_temperature 150(2)
_diffrn_measured_fraction_theta_full 1.000
_diffrn_measured_fraction_theta_max 0.999
_diffrn_measurement_device_type 'Bruker D8 Venture'
_diffrn_measurement_method '\f and \w scans'
_diffrn_radiation_type MoK\a
_diffrn_radiation_wavelength 0.71073
_diffrn_reflns_av_R_equivalents 0.0406
_diffrn_reflns_av_unetI/netI 0.0340
_diffrn_reflns_Laue_measured_fraction_full 1.000
_diffrn_reflns_Laue_measured_fraction_max 0.999
_diffrn_reflns_limit_h_max 25
_diffrn_reflns_limit_h_min -25
_diffrn_reflns_limit_k_max 19
_diffrn_reflns_limit_k_min -20
_diffrn_reflns_limit_l_max 12
_diffrn_reflns_limit_l_min -12
_diffrn_reflns_number 33689
_diffrn_reflns_point_group_measured_fraction_full 1.000
_diffrn_reflns_point_group_measured_fraction_max 0.999
_diffrn_reflns_theta_full 25.242
_diffrn_reflns_theta_max 30.551
_diffrn_reflns_theta_min 1.859
_diffrn_source 'microfocus sealed X-ray tube'
_exptl_absorpt_coefficient_mu 0.215
_exptl_absorpt_correction_T_max 0.7461
_exptl_absorpt_correction_T_min 0.6847
_exptl_absorpt_correction_type multi-scan
_exptl_absorpt_process_details
;
 SADABS 2016/2: Krause, L., Herbst-Irmer, R., Sheldrick G.M. & Stalke D.,
 J. Appl. Cryst. 48 (2015) 3-10
;
_exptl_crystal_colour colourless
_exptl_crystal_density_diffrn 1.353
_exptl_crystal_description prism
_exptl_crystal_F_000 904
_exptl_crystal_size_max 0.150
_exptl_crystal_size_mid 0.080
_exptl_crystal_size_min 0.050
_refine_diff_density_max 0.366
_refine_diff_density_min -0.459
_refine_diff_density_rms 0.067
_refine_ls_extinction_method none
_refine_ls_goodness_of_fit_ref 1.067
_refine_ls_hydrogen_treatment mixed
_refine_ls_matrix_type full
_refine_ls_number_parameters 278
_refine_ls_number_reflns 6457
_refine_ls_number_restraints 0
_refine_ls_restrained_S_all 1.067
_refine_ls_R_factor_all 0.0741
_refine_ls_R_factor_gt 0.0594
_refine_ls_shift/su_max 0.001
_refine_ls_shift/su_mean 0.000
_refine_ls_structure_factor_coef Fsqd
_refine_ls_weighting_details 'w=1/[\s^2^(Fo^2^)+(0.0470P)^2^+2.2043P] where P=(Fo^2^+2Fc^2^)/3'
_refine_ls_weighting_scheme calc
_refine_ls_wR_factor_gt 0.1295
_refine_ls_wR_factor_ref 0.1372
_reflns_Friedel_coverage 0.000
_reflns_number_gt 5334
_reflns_number_total 6457
_reflns_threshold_expression 'I > 2\s(I)'
_cod_data_source_file d5ob01705j2.cif
_cod_data_source_block 25bel_SF1171
_cod_original_sg_symbol_H-M 'P 21/c'
_cod_database_code 7160924
_shelx_shelxl_version_number 2019/3
_shelx_space_group_comment
;
The symmetry employed for this shelxl refinement is uniquely defined
by the following loop, which should always be used as a source of
symmetry information in preference to the above space-group names.
They are only intended as comments.
;

loop_
_space_group_symop_operation_xyz
'x, y, z'
'-x, y+1/2, -z+1/2'
'-x, -y, -z'
'x, -y-1/2, z-1/2'

loop_
_atom_site_label
_atom_site_type_symbol
_atom_site_fract_x
_atom_site_fract_y
_atom_site_fract_z
_atom_site_U_iso_or_equiv
_atom_site_adp_type
_atom_site_occupancy
_atom_site_site_symmetry_order
_atom_site_calc_flag
_atom_site_refinement_flags_posn
_atom_site_refinement_flags_adp
_atom_site_refinement_flags_occupancy
_atom_site_disorder_assembly
_atom_site_disorder_group
Cl1 Cl 0.89192(2) 0.70806(3) 0.72354(5) 0.02374(11) Uani 1 1 d . . . . .
O1 O 0.61796(8) 0.60797(10) 0.28971(16) 0.0257(3) Uani 1 1 d . . . . .
O2 O 0.89419(8) 0.46703(10) 0.55456(17) 0.0286(3) Uani 1 1 d . . . . .
O3 O 0.96419(9) 0.35609(13) 0.0983(2) 0.0425(4) Uani 1 1 d . . . . .
O4 O 0.85135(9) 0.36075(12) 0.2132(2) 0.0408(4) Uani 1 1 d . . . . .
N1 N 0.80131(9) 0.83362(11) 0.58848(17) 0.0201(3) Uani 1 1 d . . . . .
N2 N 0.71817(8) 0.53894(10) 0.42478(17) 0.0184(3) Uani 1 1 d . . . . .
N3 N 0.87778(9) 0.54331(11) 0.32354(18) 0.0220(3) Uani 1 1 d . . . . .
H3 H 0.8483(14) 0.5802(18) 0.268(3) 0.033(7) Uiso 1 1 d . . . . .
C1 C 0.81759(10) 0.74130(12) 0.59958(19) 0.0180(3) Uani 1 1 d . . . . .
C2 C 0.74331(10) 0.86216(12) 0.4951(2) 0.0206(3) Uani 1 1 d . . . . .
C3 C 0.69702(10) 0.79759(12) 0.41001(19) 0.0190(3) Uani 1 1 d . . . . .
C4 C 0.71540(9) 0.70152(12) 0.42890(19) 0.0173(3) Uani 1 1 d . . . . .
C5 C 0.77677(10) 0.67227(12) 0.52127(19) 0.0173(3) Uani 1 1 d . . . . .
C6 C 0.73003(13) 0.96800(13) 0.4894(2) 0.0296(4) Uani 1 1 d . . . . .
H6A H 0.762905 0.999523 0.567106 0.044 Uiso 1 1 calc R U . . .
H6B H 0.676564 0.981546 0.511970 0.044 Uiso 1 1 calc R U . . .
H6C H 0.741962 0.991981 0.385264 0.044 Uiso 1 1 calc R U . . .
C7 C 0.63011(10) 0.83027(13) 0.3117(2) 0.0220(3) Uani 1 1 d . . . . .
H7A H 0.620812 0.783503 0.227030 0.026 Uiso 1 1 calc R U . . .
H7B H 0.642568 0.892265 0.263043 0.026 Uiso 1 1 calc R U . . .
C8 C 0.55750(11) 0.84124(16) 0.4064(2) 0.0284(4) Uani 1 1 d . . . . .
H8A H 0.542226 0.778085 0.447094 0.034 Uiso 1 1 calc R U . . .
H8B H 0.567951 0.883567 0.496651 0.034 Uiso 1 1 calc R U . . .
C9 C 0.49261(12) 0.88253(16) 0.3091(3) 0.0341(5) Uani 1 1 d . . . . .
H9A H 0.482768 0.841426 0.218547 0.051 Uiso 1 1 calc R U . . .
H9B H 0.506441 0.946590 0.273527 0.051 Uiso 1 1 calc R U . . .
H9C H 0.446680 0.886256 0.372228 0.051 Uiso 1 1 calc R U . . .
C10 C 0.67601(10) 0.61387(12) 0.3691(2) 0.0184(3) Uani 1 1 d . . . . .
C11 C 0.78268(10) 0.56561(12) 0.5251(2) 0.0177(3) Uani 1 1 d . . . . .
H11 H 0.772861 0.543008 0.633506 0.021 Uiso 1 1 calc R U . . .
C12 C 0.85811(10) 0.52096(12) 0.4687(2) 0.0192(3) Uani 1 1 d . . . . .
C13 C 0.93818(11) 0.49347(14) 0.2454(2) 0.0255(4) Uani 1 1 d . . . . .
H13A H 0.981796 0.484653 0.318578 0.031 Uiso 1 1 calc R U . . .
H13B H 0.955779 0.532315 0.156552 0.031 Uiso 1 1 calc R U . . .
C14 C 0.91150(11) 0.39680(15) 0.1862(2) 0.0262(4) Uani 1 1 d . . . . .
C15 C 0.94393(16) 0.2618(2) 0.0398(4) 0.0667(10) Uani 1 1 d . . . . .
H15A H 0.900706 0.267230 -0.033389 0.100 Uiso 1 1 calc R U . . .
H15B H 0.929876 0.220709 0.127152 0.100 Uiso 1 1 calc R U . . .
H15C H 0.987576 0.234094 -0.013723 0.100 Uiso 1 1 calc R U . . .
C16 C 0.69617(11) 0.43914(12) 0.4041(2) 0.0218(3) Uani 1 1 d . . . . .
H16A H 0.739412 0.403112 0.360493 0.026 Uiso 1 1 calc R U . . .
H16B H 0.652962 0.435170 0.328737 0.026 Uiso 1 1 calc R U . . .
C17 C 0.67338(10) 0.39452(12) 0.5566(2) 0.0202(3) Uani 1 1 d . . . . .
C18 C 0.59916(11) 0.40384(13) 0.6097(2) 0.0246(4) Uani 1 1 d . . . . .
H18 H 0.562548 0.437874 0.548817 0.030 Uiso 1 1 calc R U . . .
C19 C 0.57816(12) 0.36383(15) 0.7509(3) 0.0307(4) Uani 1 1 d . . . . .
H19 H 0.527330 0.369990 0.785873 0.037 Uiso 1 1 calc R U . . .
C20 C 0.63179(13) 0.31487(14) 0.8404(3) 0.0306(4) Uani 1 1 d . . . . .
H20 H 0.617775 0.287653 0.937244 0.037 Uiso 1 1 calc R U . . .
C21 C 0.70566(12) 0.30565(14) 0.7888(2) 0.0287(4) Uani 1 1 d . . . . .
H21 H 0.742307 0.272404 0.850819 0.034 Uiso 1 1 calc R U . . .
C22 C 0.72662(11) 0.34463(13) 0.6471(2) 0.0248(4) Uani 1 1 d . . . . .
H22 H 0.777305 0.337307 0.611812 0.030 Uiso 1 1 calc R U . . .

loop_
_atom_site_aniso_label
_atom_site_aniso_U_11
_atom_site_aniso_U_22
_atom_site_aniso_U_33
_atom_site_aniso_U_23
_atom_site_aniso_U_13
_atom_site_aniso_U_12
Cl1 0.0211(2) 0.0257(2) 0.0242(2) -0.00323(16) -0.00401(15) 0.00096(16)
O1 0.0222(6) 0.0272(7) 0.0275(7) -0.0026(5) -0.0069(5) 0.0011(5)
O2 0.0262(7) 0.0295(7) 0.0299(7) 0.0084(6) -0.0026(6) 0.0067(6)
O3 0.0242(7) 0.0526(10) 0.0510(10) -0.0293(8) 0.0078(7) 0.0007(7)
O4 0.0299(8) 0.0364(9) 0.0566(11) -0.0160(8) 0.0152(7) -0.0053(7)
N1 0.0225(7) 0.0182(7) 0.0196(7) -0.0032(5) 0.0025(6) -0.0016(6)
N2 0.0181(6) 0.0154(6) 0.0218(7) -0.0015(5) -0.0011(5) -0.0012(5)
N3 0.0214(7) 0.0213(7) 0.0233(7) 0.0031(6) 0.0026(6) 0.0060(6)
C1 0.0185(8) 0.0195(8) 0.0162(7) -0.0023(6) 0.0021(6) -0.0002(6)
C2 0.0256(8) 0.0172(8) 0.0190(8) 0.0000(6) 0.0030(7) 0.0002(6)
C3 0.0215(8) 0.0193(8) 0.0163(7) 0.0005(6) 0.0043(6) 0.0031(6)
C4 0.0173(7) 0.0189(8) 0.0160(7) -0.0020(6) 0.0030(6) -0.0007(6)
C5 0.0180(7) 0.0174(7) 0.0166(7) -0.0009(6) 0.0032(6) 0.0005(6)
C6 0.0427(12) 0.0169(8) 0.0293(10) -0.0017(7) -0.0014(8) 0.0034(8)
C7 0.0246(8) 0.0219(8) 0.0196(8) 0.0016(6) -0.0009(7) 0.0046(7)
C8 0.0219(9) 0.0383(11) 0.0251(9) 0.0047(8) 0.0013(7) 0.0055(8)
C9 0.0256(10) 0.0361(11) 0.0405(12) 0.0097(9) -0.0030(9) 0.0035(8)
C10 0.0169(7) 0.0201(8) 0.0184(7) -0.0021(6) 0.0017(6) 0.0005(6)
C11 0.0189(7) 0.0171(7) 0.0172(7) 0.0004(6) 0.0007(6) -0.0004(6)
C12 0.0195(8) 0.0147(7) 0.0234(8) 0.0000(6) -0.0017(6) -0.0010(6)
C13 0.0207(8) 0.0280(9) 0.0278(9) -0.0005(7) 0.0059(7) 0.0033(7)
C14 0.0219(9) 0.0311(10) 0.0256(9) -0.0045(7) 0.0015(7) 0.0056(7)
C15 0.0342(13) 0.076(2) 0.090(2) -0.0603(19) 0.0117(14) -0.0022(13)
C16 0.0251(8) 0.0167(8) 0.0238(8) -0.0023(6) 0.0020(7) -0.0039(7)
C17 0.0220(8) 0.0140(7) 0.0247(8) -0.0031(6) 0.0024(7) -0.0027(6)
C18 0.0233(9) 0.0197(8) 0.0310(10) -0.0006(7) 0.0024(7) 0.0024(7)
C19 0.0288(10) 0.0258(9) 0.0380(11) -0.0006(8) 0.0111(8) 0.0001(8)
C20 0.0407(11) 0.0194(9) 0.0320(10) 0.0040(7) 0.0095(9) -0.0014(8)
C21 0.0342(10) 0.0182(8) 0.0337(10) 0.0052(7) -0.0017(8) 0.0004(7)
C22 0.0225(8) 0.0176(8) 0.0343(10) 0.0004(7) 0.0027(7) -0.0003(7)

loop_
_atom_type_symbol
_atom_type_description
_atom_type_scat_dispersion_real
_atom_type_scat_dispersion_imag
_atom_type_scat_source
C C 0.0033 0.0016 'International Tables Vol C Tables 4.2.6.8 and 6.1.1.4'
H H 0.0000 0.0000 'International Tables Vol C Tables 4.2.6.8 and 6.1.1.4'
Cl Cl 0.1484 0.1585 'International Tables Vol C Tables 4.2.6.8 and 6.1.1.4'
N N 0.0061 0.0033 'International Tables Vol C Tables 4.2.6.8 and 6.1.1.4'
O O 0.0106 0.0060 'International Tables Vol C Tables 4.2.6.8 and 6.1.1.4'

loop_
_geom_angle_atom_site_label_1
_geom_angle_atom_site_label_2
_geom_angle_atom_site_label_3
_geom_angle
_geom_angle_site_symmetry_1
_geom_angle_site_symmetry_3
_geom_angle_publ_flag
C14 O3 C15 114.60(18) . . ?
C1 N1 C2 119.47(15) . . ?
C10 N2 C11 114.82(14) . . ?
C10 N2 C16 123.55(15) . . ?
C11 N2 C16 121.19(14) . . ?
C12 N3 C13 121.51(16) . . ?
C12 N3 H3 119.4(17) . . ?
C13 N3 H3 117.9(17) . . ?
N1 C1 C5 122.78(16) . . ?
N1 C1 Cl1 117.69(13) . . ?
C5 C1 Cl1 119.50(14) . . ?
N1 C2 C3 122.74(16) . . ?
N1 C2 C6 115.38(16) . . ?
C3 C2 C6 121.88(17) . . ?
C4 C3 C2 115.40(16) . . ?
C4 C3 C7 122.41(16) . . ?
C2 C3 C7 122.13(16) . . ?
C5 C4 C3 121.84(16) . . ?
C5 C4 C10 107.65(15) . . ?
C3 C4 C10 130.43(16) . . ?
C1 C5 C4 117.71(16) . . ?
C1 C5 C11 131.05(16) . . ?
C4 C5 C11 111.08(15) . . ?
C2 C6 H6A 109.5 . . ?
C2 C6 H6B 109.5 . . ?
H6A C6 H6B 109.5 . . ?
C2 C6 H6C 109.5 . . ?
H6A C6 H6C 109.5 . . ?
H6B C6 H6C 109.5 . . ?
C3 C7 C8 112.46(15) . . ?
C3 C7 H7A 109.1 . . ?
C8 C7 H7A 109.1 . . ?
C3 C7 H7B 109.1 . . ?
C8 C7 H7B 109.1 . . ?
H7A C7 H7B 107.8 . . ?
C9 C8 C7 111.76(16) . . ?
C9 C8 H8A 109.3 . . ?
C7 C8 H8A 109.3 . . ?
C9 C8 H8B 109.3 . . ?
C7 C8 H8B 109.3 . . ?
H8A C8 H8B 107.9 . . ?
C8 C9 H9A 109.5 . . ?
C8 C9 H9B 109.5 . . ?
H9A C9 H9B 109.5 . . ?
C8 C9 H9C 109.5 . . ?
H9A C9 H9C 109.5 . . ?
H9B C9 H9C 109.5 . . ?
O1 C10 N2 125.88(16) . . ?
O1 C10 C4 128.66(16) . . ?
N2 C10 C4 105.45(14) . . ?
N2 C11 C5 100.94(13) . . ?
N2 C11 C12 111.80(14) . . ?
C5 C11 C12 117.08(14) . . ?
N2 C11 H11 108.9 . . ?
C5 C11 H11 108.9 . . ?
C12 C11 H11 108.9 . . ?
O2 C12 N3 124.52(17) . . ?
O2 C12 C11 119.87(16) . . ?
N3 C12 C11 115.58(15) . . ?
N3 C13 C14 111.23(16) . . ?
N3 C13 H13A 109.4 . . ?
C14 C13 H13A 109.4 . . ?
N3 C13 H13B 109.4 . . ?
C14 C13 H13B 109.4 . . ?
H13A C13 H13B 108.0 . . ?
O4 C14 O3 123.50(19) . . ?
O4 C14 C13 125.50(18) . . ?
O3 C14 C13 111.00(17) . . ?
O3 C15 H15A 109.5 . . ?
O3 C15 H15B 109.5 . . ?
H15A C15 H15B 109.5 . . ?
O3 C15 H15C 109.5 . . ?
H15A C15 H15C 109.5 . . ?
H15B C15 H15C 109.5 . . ?
N2 C16 C17 111.37(14) . . ?
N2 C16 H16A 109.4 . . ?
C17 C16 H16A 109.4 . . ?
N2 C16 H16B 109.4 . . ?
C17 C16 H16B 109.4 . . ?
H16A C16 H16B 108.0 . . ?
C18 C17 C22 119.15(17) . . ?
C18 C17 C16 120.45(17) . . ?
C22 C17 C16 120.39(17) . . ?
C19 C18 C17 120.64(18) . . ?
C19 C18 H18 119.7 . . ?
C17 C18 H18 119.7 . . ?
C20 C19 C18 119.67(19) . . ?
C20 C19 H19 120.2 . . ?
C18 C19 H19 120.2 . . ?
C21 C20 C19 120.03(19) . . ?
C21 C20 H20 120.0 . . ?
C19 C20 H20 120.0 . . ?
C20 C21 C22 120.45(19) . . ?
C20 C21 H21 119.8 . . ?
C22 C21 H21 119.8 . . ?
C21 C22 C17 120.04(18) . . ?
C21 C22 H22 120.0 . . ?
C17 C22 H22 120.0 . . ?

loop_
_geom_bond_atom_site_label_1
_geom_bond_atom_site_label_2
_geom_bond_distance
_geom_bond_site_symmetry_2
_geom_bond_publ_flag
Cl1 C1 1.7337(18) . ?
O1 C10 1.219(2) . ?
O2 C12 1.225(2) . ?
O3 C14 1.331(2) . ?
O3 C15 1.455(3) . ?
O4 C14 1.196(2) . ?
N1 C1 1.328(2) . ?
N1 C2 1.346(2) . ?
N2 C10 1.367(2) . ?
N2 C11 1.460(2) . ?
N2 C16 1.461(2) . ?
N3 C12 1.335(2) . ?
N3 C13 1.444(2) . ?
N3 H3 0.87(3) . ?
C1 C5 1.373(2) . ?
C2 C3 1.412(2) . ?
C2 C6 1.502(3) . ?
C3 C4 1.393(2) . ?
C3 C7 1.506(2) . ?
C4 C5 1.389(2) . ?
C4 C10 1.496(2) . ?
C5 C11 1.499(2) . ?
C6 H6A 0.9800 . ?
C6 H6B 0.9800 . ?
C6 H6C 0.9800 . ?
C7 C8 1.530(3) . ?
C7 H7A 0.9900 . ?
C7 H7B 0.9900 . ?
C8 C9 1.516(3) . ?
C8 H8A 0.9900 . ?
C8 H8B 0.9900 . ?
C9 H9A 0.9800 . ?
C9 H9B 0.9800 . ?
C9 H9C 0.9800 . ?
C11 C12 1.549(2) . ?
C11 H11 1.0000 . ?
C13 C14 1.518(3) . ?
C13 H13A 0.9900 . ?
C13 H13B 0.9900 . ?
C15 H15A 0.9800 . ?
C15 H15B 0.9800 . ?
C15 H15C 0.9800 . ?
C16 C17 1.510(3) . ?
C16 H16A 0.9900 . ?
C16 H16B 0.9900 . ?
C17 C18 1.393(3) . ?
C17 C22 1.393(3) . ?
C18 C19 1.390(3) . ?
C18 H18 0.9500 . ?
C19 C20 1.387(3) . ?
C19 H19 0.9500 . ?
C20 C21 1.383(3) . ?
C20 H20 0.9500 . ?
C21 C22 1.388(3) . ?
C21 H21 0.9500 . ?
C22 H22 0.9500 . ?

loop_
_geom_hbond_atom_site_label_D
_geom_hbond_atom_site_label_H
_geom_hbond_atom_site_label_A
_geom_hbond_distance_DH
_geom_hbond_distance_HA
_geom_hbond_distance_DA
_geom_hbond_angle_DHA
_geom_hbond_site_symmetry_A
_geom_hbond_publ_flag
N3 H3 N1 0.87(3) 2.11(3) 2.959(2) 164(2) 4_575 yes

loop_
_geom_torsion_atom_site_label_1
_geom_torsion_atom_site_label_2
_geom_torsion_atom_site_label_3
_geom_torsion_atom_site_label_4
_geom_torsion
_geom_torsion_site_symmetry_1
_geom_torsion_site_symmetry_2
_geom_torsion_site_symmetry_3
_geom_torsion_site_symmetry_4
_geom_torsion_publ_flag
C2 N1 C1 C5 -1.1(3) . . . . ?
C2 N1 C1 Cl1 -179.07(13) . . . . ?
C1 N1 C2 C3 1.6(3) . . . . ?
C1 N1 C2 C6 -179.39(16) . . . . ?
N1 C2 C3 C4 0.0(3) . . . . ?
C6 C2 C3 C4 -178.98(17) . . . . ?
N1 C2 C3 C7 177.17(16) . . . . ?
C6 C2 C3 C7 -1.8(3) . . . . ?
C2 C3 C4 C5 -2.1(2) . . . . ?
C7 C3 C4 C5 -179.27(16) . . . . ?
C2 C3 C4 C10 174.38(17) . . . . ?
C7 C3 C4 C10 -2.8(3) . . . . ?
N1 C1 C5 C4 -0.9(3) . . . . ?
Cl1 C1 C5 C4 176.99(13) . . . . ?
N1 C1 C5 C11 -175.87(17) . . . . ?
Cl1 C1 C5 C11 2.1(3) . . . . ?
C3 C4 C5 C1 2.6(2) . . . . ?
C10 C4 C5 C1 -174.59(15) . . . . ?
C3 C4 C5 C11 178.48(15) . . . . ?
C10 C4 C5 C11 1.31(19) . . . . ?
C4 C3 C7 C8 91.8(2) . . . . ?
C2 C3 C7 C8 -85.2(2) . . . . ?
C3 C7 C8 C9 174.91(17) . . . . ?
C11 N2 C10 O1 -176.39(17) . . . . ?
C16 N2 C10 O1 -4.0(3) . . . . ?
C11 N2 C10 C4 2.52(19) . . . . ?
C16 N2 C10 C4 174.91(15) . . . . ?
C5 C4 C10 O1 176.59(18) . . . . ?
C3 C4 C10 O1 -0.3(3) . . . . ?
C5 C4 C10 N2 -2.28(18) . . . . ?
C3 C4 C10 N2 -179.13(17) . . . . ?
C10 N2 C11 C5 -1.71(18) . . . . ?
C16 N2 C11 C5 -174.30(15) . . . . ?
C10 N2 C11 C12 -126.93(16) . . . . ?
C16 N2 C11 C12 60.5(2) . . . . ?
C1 C5 C11 N2 175.30(17) . . . . ?
C4 C5 C11 N2 0.12(18) . . . . ?
C1 C5 C11 C12 -63.1(2) . . . . ?
C4 C5 C11 C12 121.69(16) . . . . ?
C13 N3 C12 O2 9.8(3) . . . . ?
C13 N3 C12 C11 -168.15(16) . . . . ?
N2 C11 C12 O2 -119.80(18) . . . . ?
C5 C11 C12 O2 124.47(18) . . . . ?
N2 C11 C12 N3 58.3(2) . . . . ?
C5 C11 C12 N3 -57.4(2) . . . . ?
C12 N3 C13 C14 77.7(2) . . . . ?
C15 O3 C14 O4 -1.6(4) . . . . ?
C15 O3 C14 C13 178.5(2) . . . . ?
N3 C13 C14 O4 -7.3(3) . . . . ?
N3 C13 C14 O3 172.50(17) . . . . ?
C10 N2 C16 C17 -110.38(19) . . . . ?
C11 N2 C16 C17 61.5(2) . . . . ?
N2 C16 C17 C18 85.2(2) . . . . ?
N2 C16 C17 C22 -93.9(2) . . . . ?
C22 C17 C18 C19 -0.2(3) . . . . ?
C16 C17 C18 C19 -179.25(17) . . . . ?
C17 C18 C19 C20 0.6(3) . . . . ?
C18 C19 C20 C21 -0.3(3) . . . . ?
C19 C20 C21 C22 -0.4(3) . . . . ?
C20 C21 C22 C17 0.8(3) . . . . ?
C18 C17 C22 C21 -0.5(3) . . . . ?
C16 C17 C22 C21 178.56(17) . . . . ?
